data_1530617
loop_
_publ_author_name
'Prokof'ev, M.V.'

_publ_section_title
;
 Crystal structure of the double sulfate of rubidium and holmium
;
_journal_name_full Kristallografiya
_journal_page_first 598
_journal_page_last 600
_journal_volume 26
_journal_year 1981
_chemical_formula_sum 'H2 Ho O9 Rb S2'
_chemical_name_systematic 'Rb Ho (S O4)2 (H2 O)'
_space_group_IT_number 14
_symmetry_space_group_name_Hall '-P 2bc'
_symmetry_space_group_name_H-M 'P 1 1 21/b'
_cell_angle_alpha 90
_cell_angle_beta 90
_cell_angle_gamma 149.9
_cell_formula_units_Z 4
_cell_length_a 10.361
_cell_length_b 17.775
_cell_length_c 8.32
_cell_volume 768.449
_citation_journal_id_ASTM KRISAJ
_cod_data_source_file Prokofev_KRISAJ_1981_1968.cif
_cod_data_source_block H2Ho1O9Rb1S2
_cod_original_cell_volume 768.4487
_cod_original_sg_symbol_Hall '-P 2ybc (-x,z,y)'
_cod_original_formula_sum 'H2 Ho1 O9 Rb1 S2'
_cod_database_code 1530617

loop_
_symmetry_equiv_pos_as_xyz
x,y,z
-x,-y+1/2,z+1/2
-x,-y,-z
x,y-1/2,-z-1/2

loop_
_atom_site_label
_atom_site_type_symbol
_atom_site_fract_x
_atom_site_fract_y
_atom_site_fract_z
_atom_site_occupancy
_atom_site_U_iso_or_equiv
O5 O-2 0.4155 0.0214 0.1194 1 0.0
Ho1 Ho+3 0.1831 0.21918 0.64074 1 0.0
O2 O-2 0.2317 0.2822 0.9151 1 0.0
S2 S+6 0.2943 0.3958 0.2974 1 0.0
O9 O-2 0.2502 0.0391 0.4843 1 0.0
O7 O-2 0.1013 0.3278 0.1837 1 0.0
O1 O-2 0.3125 0.2041 0.4322 1 0.0
O3 O-2 0.4443 0.2622 0.785 1 0.0
O8 O-2 0.0957 0.0141 0.2418 1 0.0
O4 O-2 0.4841 0.4457 0.214 1 0.0
S1 S+6 0.3073 0.1252 0.3628 1 0.0
Rb1 Rb+1 0.15264 0.47135 0.66003 1 0.0
O6 O-2 0.1502 0.278 0.4152 1 0.0
